data_7021497
loop_
_publ_author_name
'Upmann, Daniel'
'Jones, Peter G.'

_publ_section_title
;
 Synthesis and X-ray structural characterization of the
 (chlorochalcogeno)phosphonium cations R2R'PSCl(+) and R2R'PSeCl(+) as
 their AuCl4(-) salts.
;
_journal_issue 21
_journal_name_full 'Dalton transactions (Cambridge, England : 2003)'
_journal_page_first 7526
_journal_page_last 7528
_journal_paper_doi 10.1039/c3dt50777g
_journal_volume 42
_journal_year 2013
_chemical_formula_sum 'C10 H23 Au Cl5 P Se'
_chemical_formula_weight 627.43
_chemical_name_systematic
;
?
;
_space_group_IT_number 2
_symmetry_cell_setting triclinic
_symmetry_space_group_name_Hall '-P 1'
_symmetry_space_group_name_H-M 'P -1'
_atom_sites_solution_hydrogens geom
_atom_sites_solution_primary direct
_atom_sites_solution_secondary difmap
_audit_creation_method SHELXL-97
_cell_angle_alpha 84.445(3)
_cell_angle_beta 78.641(3)
_cell_angle_gamma 67.128(3)
_cell_formula_units_Z 2
_cell_length_a 7.5836(2)
_cell_length_b 8.7603(2)
_cell_length_c 15.4719(6)
_cell_measurement_reflns_used 37919
_cell_measurement_temperature 100(2)
_cell_measurement_theta_max 30.8074
_cell_measurement_theta_min 2.5189
_cell_volume 928.27(5)
_computing_cell_refinement
;
CrysAlisPro, Oxford Diffraction Ltd.,
Version 1.171.35.19 (release 27-10-2011 CrysAlis171 .NET)
(compiled Oct 27 2011,15:02:11)
;
_computing_data_collection
;
CrysAlisPro, Oxford Diffraction Ltd.,
Version 1.171.35.19 (release 27-10-2011 CrysAlis171 .NET)
(compiled Oct 27 2011,15:02:11)
;
_computing_data_reduction
;
CrysAlisPro, Oxford Diffraction Ltd.,
Version 1.171.35.19 (release 27-10-2011 CrysAlis171 .NET)
(compiled Oct 27 2011,15:02:11)
;
_computing_molecular_graphics 'Bruker XP'
_computing_publication_material SHELXL-97
_computing_structure_refinement 'SHELXL-97 (Sheldrick, 1997)'
_computing_structure_solution 'SHELXS-97 (Sheldrick, 1990)'
_diffrn_ambient_temperature 100(2)
_diffrn_detector_area_resol_mean 16.1419
_diffrn_measured_fraction_theta_full 0.985
_diffrn_measured_fraction_theta_max 0.938
_diffrn_measurement_device_type 'Oxford Diffraction Xcalibur, Eos'
_diffrn_measurement_method '\w scan'
_diffrn_radiation_monochromator graphite
_diffrn_radiation_source 'Enhance (Mo) X-ray Source'
_diffrn_radiation_type MoK\a
_diffrn_radiation_wavelength 0.71073
_diffrn_reflns_av_R_equivalents 0.0422
_diffrn_reflns_av_sigmaI/netI 0.0190
_diffrn_reflns_limit_h_max 10
_diffrn_reflns_limit_h_min -10
_diffrn_reflns_limit_k_max 12
_diffrn_reflns_limit_k_min -12
_diffrn_reflns_limit_l_max 21
_diffrn_reflns_limit_l_min -22
_diffrn_reflns_number 102876
_diffrn_reflns_theta_full 30.00
_diffrn_reflns_theta_max 30.88
_diffrn_reflns_theta_min 2.52
_exptl_absorpt_coefficient_mu 10.673
_exptl_absorpt_correction_T_max 1.00000
_exptl_absorpt_correction_T_min 0.23235
_exptl_absorpt_correction_type multi-scan
_exptl_absorpt_process_details
;
CrysAlisPro, Oxford Diffraction Ltd.,
Version 1.171.35.19 (release 27-10-2011 CrysAlis171 .NET)
(compiled Oct 27 2011,15:02:11)
;
_exptl_crystal_colour yellow
_exptl_crystal_density_diffrn 2.245
_exptl_crystal_density_method 'not measured'
_exptl_crystal_description plate
_exptl_crystal_F_000 592
_exptl_crystal_size_max 0.20
_exptl_crystal_size_mid 0.20
_exptl_crystal_size_min 0.03
_refine_diff_density_max 1.747
_refine_diff_density_min -1.749
_refine_diff_density_rms 0.158
_refine_ls_extinction_method none
_refine_ls_goodness_of_fit_ref 1.052
_refine_ls_hydrogen_treatment constr
_refine_ls_matrix_type full
_refine_ls_number_parameters 173
_refine_ls_number_reflns 5489
_refine_ls_number_restraints 0
_refine_ls_restrained_S_all 1.052
_refine_ls_R_factor_all 0.0254
_refine_ls_R_factor_gt 0.0210
_refine_ls_shift/su_max 0.001
_refine_ls_shift/su_mean 0.000
_refine_ls_structure_factor_coef Fsqd
_refine_ls_weighting_details 'calc w=1/[\s^2^(Fo^2^)+(0.0300P)^2^+1.3767P] where P=(Fo^2^+2Fc^2^)/3'
_refine_ls_weighting_scheme calc
_refine_ls_wR_factor_gt 0.0519
_refine_ls_wR_factor_ref 0.0542
_reflns_number_gt 4977
_reflns_number_total 5489
_reflns_threshold_expression >2sigma(I)
_cod_data_source_file c3dt50777g.txt
_cod_data_source_block helge
_cod_original_cell_volume 928.28(5)
_cod_original_sg_symbol_H-M P-1
_cod_database_code 7021497

loop_
_symmetry_equiv_pos_as_xyz
'x, y, z'
'-x, -y, -z'

loop_
_atom_site_label
_atom_site_type_symbol
_atom_site_fract_x
_atom_site_fract_y
_atom_site_fract_z
_atom_site_U_iso_or_equiv
_atom_site_adp_type
_atom_site_occupancy
_atom_site_symmetry_multiplicity
_atom_site_calc_flag
_atom_site_refinement_flags
Au1 Au 0.0000 1.0000 0.5000 0.01278(4) Uani 1 2 d S
Au2 Au 0.5000 1.0000 0.0000 0.01247(4) Uani 1 2 d S
Cl1 Cl 0.14673(10) 0.59827(9) 0.41498(5) 0.02206(14) Uani 1 1 d .
Cl2 Cl 0.21089(11) 0.91781(10) 0.59699(5) 0.02617(15) Uani 1 1 d .
Cl3 Cl -0.17349(10) 0.85514(9) 0.57968(5) 0.02235(14) Uani 1 1 d .
Cl4 Cl 0.34763(10) 1.19883(9) 0.10371(5) 0.02282(14) Uani 1 1 d .
Cl5 Cl 0.20491(9) 1.03003(9) -0.02957(5) 0.02027(13) Uani 1 1 d .
Se1 Se 0.37816(4) 0.42524(3) 0.325139(18) 0.01722(6) Uani 1 1 d .
P1 P 0.50452(9) 0.60337(9) 0.25119(4) 0.01182(12) Uani 1 1 d .
C1 C 0.7478(4) 0.4630(3) 0.19534(17) 0.0144(5) Uani 1 1 d .
C2 C 0.5057(4) 0.7483(4) 0.32873(18) 0.0170(5) Uani 1 1 d .
H2 H 0.3660 0.8179 0.3498 0.020 Uiso 1 1 calc R
C3 C 0.3525(4) 0.7280(3) 0.17102(17) 0.0146(5) Uani 1 1 d .
H3 H 0.4280 0.7880 0.1324 0.018 Uiso 1 1 calc R
C11 C 0.8138(4) 0.5486(4) 0.11102(18) 0.0197(5) Uani 1 1 d .
H11A H 0.8104 0.6563 0.1256 0.029 Uiso 1 1 calc R
H11B H 0.7266 0.5651 0.0689 0.029 Uiso 1 1 calc R
H11C H 0.9467 0.4792 0.0848 0.029 Uiso 1 1 calc R
C12 C 0.8938(4) 0.4218(4) 0.2588(2) 0.0203(6) Uani 1 1 d .
H12A H 1.0179 0.3375 0.2329 0.030 Uiso 1 1 calc R
H12B H 0.8427 0.3793 0.3150 0.030 Uiso 1 1 calc R
H12C H 0.9137 0.5222 0.2690 0.030 Uiso 1 1 calc R
C13 C 0.7371(4) 0.3001(4) 0.1719(2) 0.0201(5) Uani 1 1 d .
H13A H 0.6349 0.3251 0.1365 0.030 Uiso 1 1 calc R
H13B H 0.7074 0.2406 0.2263 0.030 Uiso 1 1 calc R
H13C H 0.8623 0.2309 0.1381 0.030 Uiso 1 1 calc R
C21 C 0.5903(4) 0.6724(4) 0.41187(19) 0.0255(6) Uani 1 1 d .
H21A H 0.7325 0.6248 0.3971 0.038 Uiso 1 1 calc R
H21B H 0.5428 0.5852 0.4362 0.038 Uiso 1 1 calc R
H21C H 0.5500 0.7586 0.4557 0.038 Uiso 1 1 calc R
C22 C 0.5972(4) 0.8689(4) 0.2794(2) 0.0233(6) Uani 1 1 d .
H22A H 0.5842 0.9535 0.3199 0.035 Uiso 1 1 calc R
H22B H 0.5303 0.9225 0.2300 0.035 Uiso 1 1 calc R
H22C H 0.7352 0.8073 0.2570 0.035 Uiso 1 1 calc R
C31 C 0.3106(4) 0.6224(4) 0.1106(2) 0.0230(6) Uani 1 1 d .
H31A H 0.2331 0.5637 0.1458 0.034 Uiso 1 1 calc R
H31B H 0.4335 0.5418 0.0810 0.034 Uiso 1 1 calc R
H31C H 0.2383 0.6942 0.0664 0.034 Uiso 1 1 calc R
C32 C 0.1628(4) 0.8603(4) 0.2149(2) 0.0215(6) Uani 1 1 d .
H32A H 0.0875 0.9235 0.1697 0.032 Uiso 1 1 calc R
H32B H 0.1927 0.9353 0.2475 0.032 Uiso 1 1 calc R
H32C H 0.0870 0.8067 0.2558 0.032 Uiso 1 1 calc R

loop_
_atom_site_aniso_label
_atom_site_aniso_U_11
_atom_site_aniso_U_22
_atom_site_aniso_U_33
_atom_site_aniso_U_23
_atom_site_aniso_U_13
_atom_site_aniso_U_12
Au1 0.01380(7) 0.01191(8) 0.01303(7) -0.00061(5) -0.00257(5) -0.00510(5)
Au2 0.01021(6) 0.01034(7) 0.01658(7) 0.00044(5) -0.00126(5) -0.00427(5)
Cl1 0.0170(3) 0.0235(4) 0.0232(3) -0.0014(3) 0.0041(2) -0.0085(3)
Cl2 0.0246(3) 0.0350(4) 0.0228(3) 0.0061(3) -0.0119(3) -0.0134(3)
Cl3 0.0227(3) 0.0208(4) 0.0251(3) 0.0030(3) -0.0013(2) -0.0121(3)
Cl4 0.0186(3) 0.0206(4) 0.0271(3) -0.0090(3) -0.0004(2) -0.0049(3)
Cl5 0.0131(3) 0.0205(3) 0.0288(3) -0.0001(3) -0.0051(2) -0.0074(2)
Se1 0.01458(12) 0.01411(14) 0.02157(13) 0.00256(10) 0.00016(9) -0.00618(10)
P1 0.0106(3) 0.0124(3) 0.0125(3) -0.0001(2) -0.0017(2) -0.0047(2)
C1 0.0131(11) 0.0147(13) 0.0135(11) 0.0005(9) -0.0012(9) -0.0038(10)
C2 0.0175(12) 0.0186(14) 0.0169(12) -0.0043(10) -0.0020(9) -0.0084(10)
C3 0.0131(11) 0.0134(13) 0.0169(12) 0.0010(9) -0.0044(9) -0.0039(9)
C11 0.0166(12) 0.0225(15) 0.0159(12) 0.0018(10) 0.0024(9) -0.0062(11)
C12 0.0118(11) 0.0224(15) 0.0248(14) -0.0014(11) -0.0056(10) -0.0030(10)
C13 0.0176(12) 0.0151(14) 0.0253(14) -0.0030(11) -0.0025(10) -0.0037(10)
C21 0.0251(14) 0.0384(19) 0.0161(13) -0.0023(12) -0.0041(11) -0.0148(13)
C22 0.0242(14) 0.0251(16) 0.0257(14) -0.0042(12) -0.0017(11) -0.0152(12)
C31 0.0253(14) 0.0206(15) 0.0250(14) -0.0012(11) -0.0108(11) -0.0075(12)
C32 0.0162(12) 0.0192(15) 0.0253(14) 0.0008(11) -0.0061(10) -0.0017(11)

loop_
_atom_type_symbol
_atom_type_description
_atom_type_scat_dispersion_real
_atom_type_scat_dispersion_imag
_atom_type_scat_source
C C 0.0033 0.0016 'International Tables Vol C Tables 4.2.6.8 and 6.1.1.4'
H H 0.0000 0.0000 'International Tables Vol C Tables 4.2.6.8 and 6.1.1.4'
P P 0.1023 0.0942 'International Tables Vol C Tables 4.2.6.8 and 6.1.1.4'
Cl Cl 0.1484 0.1585 'International Tables Vol C Tables 4.2.6.8 and 6.1.1.4'
Se Se -0.0929 2.2259 'International Tables Vol C Tables 4.2.6.8 and 6.1.1.4'
Au Au -2.0133 8.8022 'International Tables Vol C Tables 4.2.6.8 and 6.1.1.4'

loop_
_geom_angle_atom_site_label_1
_geom_angle_atom_site_label_2
_geom_angle_atom_site_label_3
_geom_angle
_geom_angle_site_symmetry_1
_geom_angle_site_symmetry_3
Cl2 Au1 Cl2 179.999(1) 2_576 .
Cl2 Au1 Cl3 90.35(3) 2_576 2_576
Cl2 Au1 Cl3 89.65(3) . 2_576
Cl2 Au1 Cl3 89.65(3) 2_576 .
Cl2 Au1 Cl3 90.35(3) . .
Cl3 Au1 Cl3 179.998(1) 2_576 .
Cl4 Au2 Cl4 180.0 . 2_675
Cl4 Au2 Cl5 90.41(3) . 2_675
Cl4 Au2 Cl5 89.59(3) 2_675 2_675
Cl4 Au2 Cl5 89.59(3) . .
Cl4 Au2 Cl5 90.41(3) 2_675 .
Cl5 Au2 Cl5 180.0 2_675 .
Cl1 Se1 P1 98.35(3) . .
C2 P1 C3 106.87(13) . .
C2 P1 C1 115.83(12) . .
C3 P1 C1 111.60(12) . .
C2 P1 Se1 109.29(9) . .
C3 P1 Se1 110.43(9) . .
C1 P1 Se1 102.78(9) . .
C11 C1 C12 110.2(2) . .
C11 C1 C13 109.8(2) . .
C12 C1 C13 108.4(2) . .
C11 C1 P1 109.60(18) . .
C12 C1 P1 108.95(18) . .
C13 C1 P1 109.88(17) . .
C21 C2 C22 112.3(2) . .
C21 C2 P1 116.6(2) . .
C22 C2 P1 110.03(19) . .
C31 C3 C32 110.5(2) . .
C31 C3 P1 112.96(19) . .
C32 C3 P1 112.56(19) . .

loop_
_geom_bond_atom_site_label_1
_geom_bond_atom_site_label_2
_geom_bond_distance
_geom_bond_site_symmetry_2
Au1 Cl2 2.2736(7) 2_576
Au1 Cl2 2.2736(7) .
Au1 Cl3 2.2841(7) 2_576
Au1 Cl3 2.2842(7) .
Au2 Cl4 2.2782(7) .
Au2 Cl4 2.2782(7) 2_675
Au2 Cl5 2.2823(6) 2_675
Au2 Cl5 2.2823(6) .
Cl1 Se1 2.1654(7) .
Se1 P1 2.2467(7) .
P1 C2 1.833(3) .
P1 C3 1.839(3) .
P1 C1 1.865(3) .
C1 C11 1.536(4) .
C1 C12 1.539(4) .
C1 C13 1.542(4) .
C2 C21 1.529(4) .
C2 C22 1.545(4) .
C3 C31 1.530(4) .
C3 C32 1.531(4) .
